data_7121910
loop_
_publ_author_name
'Leconte, Nicolas'
'du Moulinet d'Hardemare, Amaury'
'Philouze, Christian'
'Thomas, Fabrice'

_publ_section_title
;
 A highly active diradical cobalt(iii) catalyst for the cycloisomerization
 of alkynoic acids.
;
_journal_issue 59
_journal_name_full 'Chemical communications (Cambridge, England)'
_journal_page_first 8241
_journal_page_last 8244
_journal_paper_doi 10.1039/c8cc04459g
_journal_volume 54
_journal_year 2018
_chemical_formula_moiety 'C36 H49 Co N4 O2, H2 O, 0.25(C3 H3)'
_chemical_formula_sum 'C36.75 H51.75 Co N4 O3'
_chemical_formula_weight 656.50
_space_group_crystal_system triclinic
_space_group_IT_number 2
_space_group_name_Hall '-P 1'
_space_group_name_H-M_alt 'P -1'
_symmetry_space_group_name_Hall '-P 1'
_symmetry_space_group_name_H-M 'P -1'
_atom_sites_solution_hydrogens mixed
_atom_sites_solution_primary iterative
_audit_creation_date 2018-06-01
_audit_creation_method
;
Olex2 1.2
(compiled May 18 2018 14:05:52 for OlexSys, GUI svn.r5506)
;
_audit_update_record
;
2018-06-01 deposited with the CCDC.
2018-06-27 downloaded from the CCDC.
;
_cell_angle_alpha 107.28(3)
_cell_angle_beta 110.92(3)
_cell_angle_gamma 97.29(3)
_cell_formula_units_Z 2
_cell_length_a 10.455(2)
_cell_length_b 14.036(3)
_cell_length_c 14.199(3)
_cell_measurement_reflns_used 21656
_cell_measurement_temperature 200
_cell_measurement_theta_max 24.997
_cell_measurement_theta_min 2.317
_cell_volume 1793.9(9)
_computing_cell_refinement EvalCCD
_computing_data_collection Collect
_computing_data_reduction EvalCCD
_computing_molecular_graphics 'Olex2 (Dolomanov et al., 2009)'
_computing_publication_material 'Olex2 (Dolomanov et al., 2009)'
_computing_structure_refinement 'ShelXL (Sheldrick, 2015)'
_computing_structure_solution 'olex2.solve (Bourhis et al., 2015)'
_diffrn_ambient_temperature 200
_diffrn_detector 'CCD area detector'
_diffrn_detector_type KappaCCD
_diffrn_measured_fraction_theta_full 0.977
_diffrn_measured_fraction_theta_max 0.977
_diffrn_measurement_device_type 'Incoatec Bruker AXS enraf noniusKappaCCD'
_diffrn_measurement_method 'Phi and omega scans'
_diffrn_radiation_collimation 'Montel optic'
_diffrn_radiation_detector CCD
_diffrn_radiation_monochromator 'Multilayer mirrors'
_diffrn_radiation_probe x-ray
_diffrn_radiation_type MoK\a
_diffrn_radiation_wavelength 0.71073
_diffrn_reflns_av_R_equivalents 0.0657
_diffrn_reflns_av_unetI/netI 0.0588
_diffrn_reflns_Laue_measured_fraction_full 0.977
_diffrn_reflns_Laue_measured_fraction_max 0.977
_diffrn_reflns_limit_h_max 12
_diffrn_reflns_limit_h_min -12
_diffrn_reflns_limit_k_max 16
_diffrn_reflns_limit_k_min -16
_diffrn_reflns_limit_l_max 16
_diffrn_reflns_limit_l_min -16
_diffrn_reflns_number 21656
_diffrn_reflns_point_group_measured_fraction_full 0.977
_diffrn_reflns_point_group_measured_fraction_max 0.977
_diffrn_reflns_theta_full 24.997
_diffrn_reflns_theta_max 24.997
_diffrn_reflns_theta_min 2.317
_diffrn_source 'Incoatec ISG250'
_diffrn_source_target Mo
_diffrn_source_type 'Microfocus sealed tube'
_exptl_absorpt_coefficient_mu 0.517
_exptl_absorpt_correction_T_max 1
_exptl_absorpt_correction_T_min 0.487242
_exptl_absorpt_correction_type multi-scan
_exptl_absorpt_process_details
;
SADABS-2004/1 (Bruker,2004) was used for absorption correction.
R(int) was 0.1811 before and 0.0848 after correction.
The Ratio of minimum to maximum transmission is 0.4872.
The \l/2 correction factor is 0.0015.
;
_exptl_crystal_colour 'metallic dark violet'
_exptl_crystal_colour_lustre metallic
_exptl_crystal_colour_modifier dark
_exptl_crystal_colour_primary violet
_exptl_crystal_density_diffrn 1.215
_exptl_crystal_description needle
_exptl_crystal_F_000 702
_exptl_crystal_size_max 0.44
_exptl_crystal_size_mid 0.34
_exptl_crystal_size_min 0.1
_refine_diff_density_max 0.850
_refine_diff_density_min -0.800
_refine_diff_density_rms 0.082
_refine_ls_extinction_method none
_refine_ls_goodness_of_fit_ref 1.082
_refine_ls_hydrogen_treatment mixed
_refine_ls_matrix_type full
_refine_ls_number_parameters 444
_refine_ls_number_reflns 6175
_refine_ls_number_restraints 11
_refine_ls_restrained_S_all 1.155
_refine_ls_R_factor_all 0.0975
_refine_ls_R_factor_gt 0.0733
_refine_ls_shift/su_max 0.001
_refine_ls_shift/su_mean 0.000
_refine_ls_structure_factor_coef Fsqd
_refine_ls_weighting_details 'w=1/[\s^2^(Fo^2^)+(0.0786P)^2^+4.5342P] where P=(Fo^2^+2Fc^2^)/3'
_refine_ls_weighting_scheme calc
_refine_ls_wR_factor_gt 0.1851
_refine_ls_wR_factor_ref 0.2089
_reflns_Friedel_coverage 0.000
_reflns_number_gt 4872
_reflns_number_total 6175
_reflns_threshold_expression 'I > 2\s(I)'
_cod_data_source_file c8cc04459g2.cif
_cod_data_source_block sad
_cod_depositor_comments 'Adding full bibliography for 7121910--7121912.cif.'
_cod_original_cell_volume 1794.2(8)
_cod_database_code 7121910
_shelx_shelxl_version_number 2017/1
_shelx_space_group_comment
;
The symmetry employed for this shelxl refinement is uniquely defined
by the following loop, which should always be used as a source of
symmetry information in preference to the above space-group names.
They are only intended as comments.
;
_olex2_refinement_description
;
1. Fixed Uiso
 At 1.2 times of:
  All C(H) groups, All N(H) groups
 At 1.5 times of:
  All C(H,H,H) groups, All O(H) groups
2. Restrained distances
 H3B-O3
 0.85 with sigma of 0.02
 H3A-H3B
 1.38 with sigma of 0.02
3. Others
 Fixed Sof: C37(0.25) H37(0.25) C38(0.25) H38(0.25) C39(0.25) H39(0.25)
4.a Free rotating group:
 O3(H3A)
4.b Aromatic/amide H refined with riding coordinates:
 N1(H1), N4(H4), C18(H18), C11(H11), C17(H17), C5(H5), C9(H9), C16(H16),
 C3(H3), C15(H15), C37(H37), C38(H38), C39(H39)
4.c Idealised Me refined as rotating group:
 C25(H25A,H25B,H25C), C29(H29A,H29B,H29C), C24(H24A,H24B,H24C), C32(H32A,H32B,
 H32C), C22(H22A,H22B,H22C), C33(H33A,H33B,H33C), C28(H28A,H28B,H28C), C20(H20A,
 H20B,H20C), C34(H34A,H34B,H34C), C26(H26A,H26B,H26C), C30(H30A,H30B,H30C),
 C21(H21A,H21B,H21C), C36(H36A,H36B,H36C)
;
_olex2_submission_special_instructions 'No special instructions were received'

loop_
_space_group_symop_operation_xyz
'x, y, z'
'-x, -y, -z'

loop_
_atom_site_label
_atom_site_type_symbol
_atom_site_fract_x
_atom_site_fract_y
_atom_site_fract_z
_atom_site_U_iso_or_equiv
_atom_site_adp_type
_atom_site_occupancy
_atom_site_site_symmetry_order
_atom_site_calc_flag
_atom_site_refinement_flags_posn
_atom_site_refinement_flags_occupancy
Co1 Co 0.61981(6) 0.28240(5) 0.66439(5) 0.0414(2) Uani 1 1 d . .
N1 N 0.7002(4) 0.4223(3) 0.7154(3) 0.0420(9) Uani 1 1 d . .
H1 H 0.726779 0.462026 0.783673 0.050 Uiso 1 1 calc R .
N2 N 0.5873(4) 0.2925(3) 0.5301(3) 0.0422(9) Uani 1 1 d . .
C23 C 0.7585(5) 0.5419(4) 0.3829(4) 0.0522(12) Uani 1 1 d . .
N4 N 0.5790(4) 0.2718(3) 0.7788(3) 0.0465(9) Uani 1 1 d . .
H4 H 0.623102 0.319137 0.844653 0.056 Uiso 1 1 calc R .
C25 C 0.7077(7) 0.6381(6) 0.3805(6) 0.0797(19) Uani 1 1 d . .
H25A H 0.718070 0.656280 0.321555 0.120 Uiso 1 1 calc GR .
H25B H 0.764595 0.695435 0.449824 0.120 Uiso 1 1 calc GR .
H25C H 0.607772 0.624815 0.368421 0.120 Uiso 1 1 calc GR .
C18 C 0.4689(5) 0.1758(4) 0.3328(4) 0.0532(12) Uani 1 1 d . .
H18 H 0.503178 0.226653 0.309681 0.064 Uiso 1 1 calc R .
C29 C 0.4731(7) 0.3334(5) 0.9690(5) 0.0743(18) Uani 1 1 d . .
H29A H 0.375124 0.327617 0.921927 0.112 Uiso 1 1 calc GR .
H29B H 0.538559 0.374676 0.952248 0.112 Uiso 1 1 calc GR .
H29C H 0.489735 0.366916 1.045069 0.112 Uiso 1 1 calc GR .
C11 C 0.3239(5) 0.0724(4) 0.7828(4) 0.0527(12) Uani 1 1 d . .
H11 H 0.292072 0.051528 0.830223 0.063 Uiso 1 1 calc R .
N3 N 0.4767(4) 0.1621(3) 0.5859(3) 0.0426(9) Uani 1 1 d . .
C10 C 0.2547(5) 0.0093(4) 0.6705(4) 0.0522(12) Uani 1 1 d . .
C17 C 0.3885(6) 0.0795(4) 0.2561(4) 0.0588(13) Uani 1 1 d . .
H17 H 0.367663 0.064590 0.181654 0.071 Uiso 1 1 calc R .
C12 C 0.4311(5) 0.1596(4) 0.8282(4) 0.0502(12) Uani 1 1 d . .
C5 C 0.7919(5) 0.5836(4) 0.5784(4) 0.0477(11) Uani 1 1 d . .
H5 H 0.837758 0.651856 0.590742 0.057 Uiso 1 1 calc R .
C24 C 0.9171(6) 0.5646(4) 0.4077(5) 0.0585(13) Uani 1 1 d . .
H24A H 0.970962 0.619339 0.479401 0.088 Uiso 1 1 calc GR .
H24B H 0.932434 0.586952 0.352582 0.088 Uiso 1 1 calc GR .
H24C H 0.949196 0.501796 0.406987 0.088 Uiso 1 1 calc GR .
C13 C 0.5016(5) 0.2010(3) 0.4421(4) 0.0418(10) Uani 1 1 d . .
C4 C 0.7346(5) 0.5097(4) 0.4699(4) 0.0482(11) Uani 1 1 d . .
C32 C 0.1964(7) -0.1606(5) 0.6850(7) 0.083(2) Uani 1 1 d . .
H32A H 0.242358 -0.124712 0.764016 0.124 Uiso 1 1 calc GR .
H32B H 0.266205 -0.184039 0.658963 0.124 Uiso 1 1 calc GR .
H32C H 0.119700 -0.220369 0.666149 0.124 Uiso 1 1 calc GR .
C6 C 0.7864(5) 0.5644(4) 0.6647(4) 0.0445(11) Uani 1 1 d . .
C9 C 0.2998(5) 0.0373(4) 0.6018(4) 0.0496(11) Uani 1 1 d . .
H9 H 0.253147 -0.002068 0.526115 0.060 Uiso 1 1 calc R .
C22 C 0.7432(7) 0.6618(4) 0.8283(5) 0.0635(15) Uani 1 1 d . .
H22A H 0.734767 0.611282 0.862255 0.095 Uiso 1 1 calc GR .
H22B H 0.651011 0.652234 0.770244 0.095 Uiso 1 1 calc GR .
H22C H 0.773641 0.731848 0.882862 0.095 Uiso 1 1 calc GR .
C33 C 0.0184(6) -0.0584(4) 0.6643(5) 0.0665(15) Uani 1 1 d . .
H33A H -0.022437 -0.012344 0.629044 0.100 Uiso 1 1 calc GR .
H33B H 0.057263 -0.023134 0.743273 0.100 Uiso 1 1 calc GR .
H33C H -0.055587 -0.121218 0.641708 0.100 Uiso 1 1 calc GR .
C28 C 0.6566(6) 0.2301(6) 0.9996(5) 0.0741(18) Uani 1 1 d . .
H28A H 0.695527 0.264170 1.078631 0.111 Uiso 1 1 calc GR .
H28B H 0.706559 0.269508 0.970673 0.111 Uiso 1 1 calc GR .
H28C H 0.669045 0.159913 0.980878 0.111 Uiso 1 1 calc GR .
C16 C 0.3387(5) 0.0054(4) 0.2888(4) 0.0538(12) Uani 1 1 d . .
H16 H 0.285496 -0.061659 0.236751 0.065 Uiso 1 1 calc R .
C1 C 0.7159(4) 0.4601(3) 0.6439(4) 0.0419(10) Uani 1 1 d . .
C3 C 0.6642(5) 0.4132(4) 0.4506(4) 0.0496(11) Uani 1 1 d . .
H3 H 0.621732 0.363994 0.378398 0.060 Uiso 1 1 calc R .
C31 C 0.1352(6) -0.0868(4) 0.6320(5) 0.0578(13) Uani 1 1 d . .
C7 C 0.4797(5) 0.1888(4) 0.7553(4) 0.0453(11) Uani 1 1 d . .
C14 C 0.4422(5) 0.1255(3) 0.4731(4) 0.0417(10) Uani 1 1 d . .
C2 C 0.6517(5) 0.3833(3) 0.5340(4) 0.0432(10) Uani 1 1 d . .
C27 C 0.4977(6) 0.2251(5) 0.9501(4) 0.0618(14) Uani 1 1 d . .
C15 C 0.3649(5) 0.0271(3) 0.3951(4) 0.0457(11) Uani 1 1 d . .
H15 H 0.330232 -0.025046 0.416463 0.055 Uiso 1 1 calc R .
C20 C 0.9769(6) 0.6159(5) 0.8515(5) 0.0657(15) Uani 1 1 d . .
H20A H 1.049742 0.613521 0.823193 0.099 Uiso 1 1 calc GR .
H20B H 0.942265 0.547739 0.851648 0.099 Uiso 1 1 calc GR .
H20C H 1.017605 0.667112 0.925722 0.099 Uiso 1 1 calc GR .
C34 C 0.0697(8) -0.1419(5) 0.5075(5) 0.089(2) Uani 1 1 d . .
H34A H 0.140403 -0.169076 0.485199 0.134 Uiso 1 1 calc GR .
H34B H 0.039551 -0.092581 0.473247 0.134 Uiso 1 1 calc GR .
H34C H -0.012572 -0.198929 0.485067 0.134 Uiso 1 1 calc GR .
C26 C 0.6799(9) 0.4570(6) 0.2700(5) 0.108(3) Uani 1 1 d . .
H26A H 0.706058 0.477898 0.217916 0.162 Uiso 1 1 calc GR .
H26B H 0.577345 0.445928 0.247835 0.162 Uiso 1 1 calc GR .
H26C H 0.705919 0.392671 0.271820 0.162 Uiso 1 1 calc GR .
C19 C 0.8542(6) 0.6460(4) 0.7800(4) 0.0558(13) Uani 1 1 d . .
C30 C 0.4302(7) 0.1768(6) 1.0109(5) 0.085(2) Uani 1 1 d . .
H30A H 0.328610 0.172966 0.982649 0.127 Uiso 1 1 calc GR .
H30B H 0.475641 0.219591 1.088484 0.127 Uiso 1 1 calc GR .
H30C H 0.443367 0.107118 1.000403 0.127 Uiso 1 1 calc GR .
C8 C 0.4153(5) 0.1242(4) 0.6412(4) 0.0444(10) Uani 1 1 d . .
C21 C 0.9138(8) 0.7520(4) 0.7810(6) 0.084(2) Uani 1 1 d . .
H21A H 0.837902 0.772178 0.732935 0.126 Uiso 1 1 calc GR .
H21B H 0.989434 0.748281 0.755576 0.126 Uiso 1 1 calc GR .
H21C H 0.952223 0.803351 0.854972 0.126 Uiso 1 1 calc GR .
O1 O 0.7955(3) 0.2351(2) 0.6956(3) 0.0476(8) Uani 1 1 d . .
O2 O 0.9253(4) 0.3529(3) 0.8624(3) 0.0726(12) Uani 1 1 d . .
C35 C 0.9081(5) 0.2782(4) 0.7835(4) 0.0483(11) Uani 1 1 d . .
C36 C 1.0318(7) 0.2337(6) 0.7867(5) 0.090(2) Uani 1 1 d . .
H36A H 1.064751 0.246925 0.734151 0.134 Uiso 1 1 calc GR .
H36B H 1.002790 0.158965 0.768464 0.134 Uiso 1 1 calc GR .
H36C H 1.108829 0.266016 0.859710 0.134 Uiso 1 1 calc GR .
O3 O 0.8014(4) 0.4818(3) 0.9642(3) 0.0658(10) Uani 1 1 d D .
H3A H 0.820642 0.428851 0.930019 0.099 Uiso 1 1 d DG .
C37 C 0.050(3) 0.056(2) 0.950(2) 0.091(10) Uani 0.25 1 d . P
H37 H 0.080131 0.089210 0.908964 0.109 Uiso 0.25 1 calc R P
C38 C 0.122(4) -0.002(3) 0.995(2) 0.101(11) Uani 0.25 1 d . P
H38 H 0.215781 0.002014 1.000019 0.121 Uiso 0.25 1 calc R P
C39 C 0.071(3) -0.067(3) 1.035(2) 0.112(13) Uani 0.25 1 d . P
H39 H 0.117269 -0.117706 1.051882 0.134 Uiso 0.25 1 calc R P
H3B H 0.840(7) 0.544(3) 1.023(5) 0.14(3) Uiso 1 1 d D .

loop_
_atom_site_aniso_label
_atom_site_aniso_U_11
_atom_site_aniso_U_22
_atom_site_aniso_U_33
_atom_site_aniso_U_23
_atom_site_aniso_U_13
_atom_site_aniso_U_12
Co1 0.0354(3) 0.0388(4) 0.0423(4) 0.0112(3) 0.0124(3) 0.0043(3)
N1 0.0364(19) 0.042(2) 0.039(2) 0.0095(17) 0.0114(16) 0.0072(16)
N2 0.0346(19) 0.043(2) 0.042(2) 0.0132(17) 0.0109(16) 0.0053(16)
C23 0.046(3) 0.055(3) 0.047(3) 0.020(2) 0.012(2) 0.002(2)
N4 0.042(2) 0.043(2) 0.045(2) 0.0087(18) 0.0160(18) 0.0053(18)
C25 0.060(4) 0.107(5) 0.107(5) 0.072(4) 0.041(4) 0.043(4)
C18 0.055(3) 0.047(3) 0.047(3) 0.015(2) 0.016(2) 0.002(2)
C29 0.066(4) 0.076(4) 0.058(4) -0.002(3) 0.027(3) 0.004(3)
C11 0.047(3) 0.061(3) 0.055(3) 0.022(3) 0.026(2) 0.011(2)
N3 0.039(2) 0.042(2) 0.041(2) 0.0123(17) 0.0139(17) 0.0087(16)
C10 0.052(3) 0.044(3) 0.057(3) 0.014(2) 0.024(2) 0.010(2)
C17 0.064(3) 0.054(3) 0.041(3) 0.007(2) 0.017(2) 0.003(3)
C12 0.039(3) 0.059(3) 0.047(3) 0.014(2) 0.018(2) 0.009(2)
C5 0.042(3) 0.041(2) 0.058(3) 0.017(2) 0.019(2) 0.010(2)
C24 0.057(3) 0.068(3) 0.068(4) 0.036(3) 0.034(3) 0.026(3)
C13 0.036(2) 0.039(2) 0.044(3) 0.011(2) 0.0142(19) 0.0090(19)
C4 0.035(2) 0.051(3) 0.051(3) 0.020(2) 0.011(2) 0.004(2)
C32 0.073(4) 0.062(4) 0.135(6) 0.046(4) 0.060(4) 0.015(3)
C6 0.038(2) 0.043(2) 0.047(3) 0.012(2) 0.017(2) 0.008(2)
C9 0.049(3) 0.044(3) 0.048(3) 0.010(2) 0.020(2) 0.005(2)
C22 0.082(4) 0.051(3) 0.074(4) 0.019(3) 0.052(3) 0.020(3)
C33 0.048(3) 0.058(3) 0.081(4) 0.019(3) 0.024(3) -0.002(3)
C28 0.049(3) 0.108(5) 0.051(3) 0.029(3) 0.012(3) 0.003(3)
C16 0.053(3) 0.042(3) 0.049(3) 0.003(2) 0.017(2) 0.005(2)
C1 0.031(2) 0.040(2) 0.048(3) 0.011(2) 0.0139(19) 0.0088(19)
C3 0.040(3) 0.048(3) 0.047(3) 0.014(2) 0.010(2) 0.001(2)
C31 0.058(3) 0.047(3) 0.064(3) 0.014(2) 0.031(3) -0.002(2)
C7 0.040(2) 0.045(3) 0.047(3) 0.013(2) 0.016(2) 0.012(2)
C14 0.034(2) 0.040(2) 0.045(3) 0.011(2) 0.0123(19) 0.0094(19)
C2 0.032(2) 0.043(2) 0.046(3) 0.013(2) 0.0098(19) 0.0062(19)
C27 0.047(3) 0.075(4) 0.049(3) 0.011(3) 0.020(2) -0.001(3)
C15 0.039(2) 0.038(2) 0.053(3) 0.013(2) 0.017(2) 0.007(2)
C20 0.046(3) 0.070(4) 0.055(3) 0.004(3) 0.015(2) -0.006(3)
C34 0.106(5) 0.060(4) 0.076(4) 0.002(3) 0.046(4) -0.028(4)
C26 0.116(6) 0.114(6) 0.050(4) 0.024(4) 0.017(4) -0.045(5)
C19 0.061(3) 0.042(3) 0.058(3) 0.007(2) 0.031(3) 0.000(2)
C30 0.068(4) 0.117(6) 0.050(3) 0.020(4) 0.026(3) -0.012(4)
C8 0.039(2) 0.044(2) 0.049(3) 0.016(2) 0.017(2) 0.013(2)
C21 0.111(5) 0.046(3) 0.082(5) 0.000(3) 0.057(4) -0.013(3)
O1 0.0388(17) 0.0447(18) 0.0457(19) 0.0071(15) 0.0111(14) 0.0093(14)
O2 0.068(3) 0.075(3) 0.049(2) 0.000(2) 0.0098(19) 0.031(2)
C35 0.046(3) 0.049(3) 0.044(3) 0.015(2) 0.013(2) 0.017(2)
C36 0.066(4) 0.093(5) 0.068(4) -0.005(4) 0.003(3) 0.041(4)
O3 0.059(2) 0.067(3) 0.060(2) 0.013(2) 0.0199(19) 0.018(2)
C37 0.078(19) 0.09(2) 0.059(16) -0.001(15) 0.025(15) -0.027(17)
C38 0.074(19) 0.15(3) 0.064(18) 0.03(2) 0.031(15) -0.02(2)
C39 0.09(2) 0.15(3) 0.063(17) -0.006(18) 0.047(16) -0.02(2)

loop_
_atom_type_symbol
_atom_type_description
_atom_type_scat_dispersion_real
_atom_type_scat_dispersion_imag
_atom_type_scat_source
C C 0.0033 0.0016 'International Tables Vol C Tables 4.2.6.8 and 6.1.1.4'
H H 0.0000 0.0000 'International Tables Vol C Tables 4.2.6.8 and 6.1.1.4'
Co Co 0.3494 0.9721 'International Tables Vol C Tables 4.2.6.8 and 6.1.1.4'
N N 0.0061 0.0033 'International Tables Vol C Tables 4.2.6.8 and 6.1.1.4'
O O 0.0106 0.0060 'International Tables Vol C Tables 4.2.6.8 and 6.1.1.4'

loop_
_geom_angle_atom_site_label_1
_geom_angle_atom_site_label_2
_geom_angle_atom_site_label_3
_geom_angle
_geom_angle_site_symmetry_1
_geom_angle_site_symmetry_3
N1 Co1 N2 82.95(17) . .
N1 Co1 N4 100.83(17) . .
N1 Co1 O1 98.69(15) . .
N2 Co1 O1 101.18(15) . .
N4 Co1 N2 157.92(17) . .
N4 Co1 O1 99.73(16) . .
N3 Co1 N1 156.00(17) . .
N3 Co1 N2 85.21(17) . .
N3 Co1 N4 82.92(17) . .
N3 Co1 O1 104.05(15) . .
Co1 N1 H1 121.8 . .
C1 N1 Co1 116.4(3) . .
C1 N1 H1 121.8 . .
C13 N2 Co1 113.2(3) . .
C2 N2 Co1 115.4(3) . .
C2 N2 C13 131.4(4) . .
C25 C23 C24 109.5(5) . .
C25 C23 C4 109.7(5) . .
C25 C23 C26 108.6(6) . .
C4 C23 C24 109.7(4) . .
C4 C23 C26 112.2(5) . .
C26 C23 C24 107.1(5) . .
Co1 N4 H4 121.9 . .
C7 N4 Co1 116.2(3) . .
C7 N4 H4 121.9 . .
C23 C25 H25A 109.5 . .
C23 C25 H25B 109.5 . .
C23 C25 H25C 109.5 . .
H25A C25 H25B 109.5 . .
H25A C25 H25C 109.5 . .
H25B C25 H25C 109.5 . .
C17 C18 H18 118.8 . .
C17 C18 C13 122.3(5) . .
C13 C18 H18 118.8 . .
H29A C29 H29B 109.5 . .
H29A C29 H29C 109.5 . .
H29B C29 H29C 109.5 . .
C27 C29 H29A 109.5 . .
C27 C29 H29B 109.5 . .
C27 C29 H29C 109.5 . .
C10 C11 H11 117.1 . .
C12 C11 H11 117.1 . .
C12 C11 C10 125.9(5) . .
C14 N3 Co1 113.6(3) . .
C8 N3 Co1 116.9(3) . .
C8 N3 C14 129.4(4) . .
C11 C10 C31 119.5(5) . .
C9 C10 C11 117.9(5) . .
C9 C10 C31 122.6(5) . .
C18 C17 H17 120.4 . .
C16 C17 C18 119.2(5) . .
C16 C17 H17 120.4 . .
C11 C12 C7 116.2(5) . .
C11 C12 C27 122.7(5) . .
C7 C12 C27 121.0(4) . .
C4 C5 H5 117.3 . .
C6 C5 H5 117.3 . .
C6 C5 C4 125.4(5) . .
C23 C24 H24A 109.5 . .
C23 C24 H24B 109.5 . .
C23 C24 H24C 109.5 . .
H24A C24 H24B 109.5 . .
H24A C24 H24C 109.5 . .
H24B C24 H24C 109.5 . .
N2 C13 C14 113.3(4) . .
C18 C13 N2 129.3(4) . .
C18 C13 C14 117.4(4) . .
C5 C4 C23 118.9(4) . .
C3 C4 C23 123.4(5) . .
C3 C4 C5 117.7(5) . .
H32A C32 H32B 109.5 . .
H32A C32 H32C 109.5 . .
H32B C32 H32C 109.5 . .
C31 C32 H32A 109.5 . .
C31 C32 H32B 109.5 . .
C31 C32 H32C 109.5 . .
C5 C6 C1 116.3(4) . .
C5 C6 C19 123.1(4) . .
C1 C6 C19 120.6(4) . .
C10 C9 H9 119.5 . .
C10 C9 C8 120.9(5) . .
C8 C9 H9 119.5 . .
H22A C22 H22B 109.5 . .
H22A C22 H22C 109.5 . .
H22B C22 H22C 109.5 . .
C19 C22 H22A 109.5 . .
C19 C22 H22B 109.5 . .
C19 C22 H22C 109.5 . .
H33A C33 H33B 109.5 . .
H33A C33 H33C 109.5 . .
H33B C33 H33C 109.5 . .
C31 C33 H33A 109.5 . .
C31 C33 H33B 109.5 . .
C31 C33 H33C 109.5 . .
H28A C28 H28B 109.5 . .
H28A C28 H28C 109.5 . .
H28B C28 H28C 109.5 . .
C27 C28 H28A 109.5 . .
C27 C28 H28B 109.5 . .
C27 C28 H28C 109.5 . .
C17 C16 H16 119.6 . .
C15 C16 C17 120.7(5) . .
C15 C16 H16 119.6 . .
N1 C1 C6 127.3(4) . .
N1 C1 C2 112.6(4) . .
C6 C1 C2 120.1(4) . .
C4 C3 H3 118.9 . .
C4 C3 C2 122.3(5) . .
C2 C3 H3 118.9 . .
C10 C31 C32 108.2(5) . .
C10 C31 C34 111.7(4) . .
C32 C31 C34 109.3(5) . .
C33 C31 C10 110.5(4) . .
C33 C31 C32 109.4(5) . .
C33 C31 C34 107.8(5) . .
N4 C7 C12 127.9(4) . .
N4 C7 C8 112.8(4) . .
C12 C7 C8 119.3(4) . .
C13 C14 N3 112.2(4) . .
C15 C14 N3 128.3(4) . .
C15 C14 C13 119.5(4) . .
N2 C2 C1 111.5(4) . .
N2 C2 C3 130.4(4) . .
C3 C2 C1 118.1(4) . .
C29 C27 C12 110.3(5) . .
C29 C27 C28 111.6(5) . .
C29 C27 C30 107.0(5) . .
C12 C27 C28 110.0(5) . .
C12 C27 C30 111.3(5) . .
C30 C27 C28 106.6(5) . .
C16 C15 C14 120.7(5) . .
C16 C15 H15 119.7 . .
C14 C15 H15 119.7 . .
H20A C20 H20B 109.5 . .
H20A C20 H20C 109.5 . .
H20B C20 H20C 109.5 . .
C19 C20 H20A 109.5 . .
C19 C20 H20B 109.5 . .
C19 C20 H20C 109.5 . .
C31 C34 H34A 109.5 . .
C31 C34 H34B 109.5 . .
C31 C34 H34C 109.5 . .
H34A C34 H34B 109.5 . .
H34A C34 H34C 109.5 . .
H34B C34 H34C 109.5 . .
C23 C26 H26A 109.5 . .
C23 C26 H26B 109.5 . .
C23 C26 H26C 109.5 . .
H26A C26 H26B 109.5 . .
H26A C26 H26C 109.5 . .
H26B C26 H26C 109.5 . .
C6 C19 C22 111.4(4) . .
C6 C19 C21 111.2(5) . .
C20 C19 C6 109.9(4) . .
C20 C19 C22 111.3(5) . .
C20 C19 C21 107.5(5) . .
C21 C19 C22 105.4(5) . .
C27 C30 H30A 109.5 . .
C27 C30 H30B 109.5 . .
C27 C30 H30C 109.5 . .
H30A C30 H30B 109.5 . .
H30A C30 H30C 109.5 . .
H30B C30 H30C 109.5 . .
N3 C8 C9 129.3(4) . .
N3 C8 C7 111.0(4) . .
C9 C8 C7 119.6(4) . .
C19 C21 H21A 109.5 . .
C19 C21 H21B 109.5 . .
C19 C21 H21C 109.5 . .
H21A C21 H21B 109.5 . .
H21A C21 H21C 109.5 . .
H21B C21 H21C 109.5 . .
C35 O1 Co1 124.6(3) . .
O1 C35 C36 115.5(4) . .
O2 C35 O1 126.6(5) . .
O2 C35 C36 117.8(5) . .
C35 C36 H36A 109.5 . .
C35 C36 H36B 109.5 . .
C35 C36 H36C 109.5 . .
H36A C36 H36B 109.5 . .
H36A C36 H36C 109.5 . .
H36B C36 H36C 109.5 . .
H3A O3 H3B 144.1 . .
C38 C37 H37 121.6 . .
C38 C37 C39 117(3) . 2_557
C39 C37 H37 121.6 2_557 .
C37 C38 H38 117.8 . .
C37 C38 C39 124(3) . .
C39 C38 H38 117.8 . .
C37 C39 H39 121.3 2_557 .
C38 C39 C37 117(4) . 2_557
C38 C39 H39 121.3 . .

loop_
_geom_bond_atom_site_label_1
_geom_bond_atom_site_label_2
_geom_bond_distance
_geom_bond_site_symmetry_2
Co1 N1 1.841(4) .
Co1 N2 1.866(4) .
Co1 N4 1.861(4) .
Co1 N3 1.839(4) .
Co1 O1 1.978(3) .
N1 H1 0.8800 .
N1 C1 1.325(6) .
N2 C13 1.402(6) .
N2 C2 1.340(6) .
C23 C25 1.517(8) .
C23 C24 1.536(7) .
C23 C4 1.522(7) .
C23 C26 1.531(8) .
N4 H4 0.8800 .
N4 C7 1.328(6) .
C25 H25A 0.9800 .
C25 H25B 0.9800 .
C25 H25C 0.9800 .
C18 H18 0.9500 .
C18 C17 1.380(7) .
C18 C13 1.385(7) .
C29 H29A 0.9800 .
C29 H29B 0.9800 .
C29 H29C 0.9800 .
C29 C27 1.534(9) .
C11 H11 0.9500 .
C11 C10 1.424(7) .
C11 C12 1.355(7) .
N3 C14 1.418(6) .
N3 C8 1.354(6) .
C10 C9 1.355(7) .
C10 C31 1.525(7) .
C17 H17 0.9500 .
C17 C16 1.375(8) .
C12 C7 1.440(7) .
C12 C27 1.535(7) .
C5 H5 0.9500 .
C5 C4 1.428(7) .
C5 C6 1.350(7) .
C24 H24A 0.9800 .
C24 H24B 0.9800 .
C24 H24C 0.9800 .
C13 C14 1.417(6) .
C4 C3 1.354(7) .
C32 H32A 0.9800 .
C32 H32B 0.9800 .
C32 H32C 0.9800 .
C32 C31 1.529(9) .
C6 C1 1.445(6) .
C6 C19 1.532(7) .
C9 H9 0.9500 .
C9 C8 1.413(7) .
C22 H22A 0.9800 .
C22 H22B 0.9800 .
C22 H22C 0.9800 .
C22 C19 1.552(7) .
C33 H33A 0.9800 .
C33 H33B 0.9800 .
C33 H33C 0.9800 .
C33 C31 1.509(8) .
C28 H28A 0.9800 .
C28 H28B 0.9800 .
C28 H28C 0.9800 .
C28 C27 1.539(8) .
C16 H16 0.9500 .
C16 C15 1.362(7) .
C1 C2 1.455(6) .
C3 H3 0.9500 .
C3 C2 1.409(7) .
C31 C34 1.543(8) .
C7 C8 1.448(7) .
C14 C15 1.398(6) .
C27 C30 1.538(8) .
C15 H15 0.9500 .
C20 H20A 0.9800 .
C20 H20B 0.9800 .
C20 H20C 0.9800 .
C20 C19 1.522(8) .
C34 H34A 0.9800 .
C34 H34B 0.9800 .
C34 H34C 0.9800 .
C26 H26A 0.9800 .
C26 H26B 0.9800 .
C26 H26C 0.9800 .
C19 C21 1.533(8) .
C30 H30A 0.9800 .
C30 H30B 0.9800 .
C30 H30C 0.9800 .
C21 H21A 0.9800 .
C21 H21B 0.9800 .
C21 H21C 0.9800 .
O1 C35 1.277(6) .
O2 C35 1.224(6) .
C35 C36 1.498(7) .
C36 H36A 0.9800 .
C36 H36B 0.9800 .
C36 H36C 0.9800 .
O3 H3A 0.8490 .
O3 H3B 0.932(17) .
C37 H37 0.9500 .
C37 C38 1.34(5) .
C37 C39 1.37(4) 2_557
C38 H38 0.9500 .
C38 C39 1.35(5) .
C39 H39 0.9500 .

loop_
_geom_hbond_atom_site_label_D
_geom_hbond_atom_site_label_H
_geom_hbond_atom_site_label_A
_geom_hbond_distance_DH
_geom_hbond_distance_HA
_geom_hbond_distance_DA
_geom_hbond_angle_DHA
_geom_hbond_site_symmetry_A
_geom_hbond_publ_flag
N1 H1 O3 0.88 2.31 3.107(6) 150.0 . yes
N4 H4 O3 0.88 2.43 3.210(6) 147.3 . yes
O3 H3A O2 0.85 1.92 2.724(5) 156.9 . yes
O3 H3B O2 0.932(17) 2.37(6) 3.085(6) 133(5) 2_767 yes
